data_4023244
loop_
_publ_author_name
'Clare E. Jamookeeah'
'Christopher D. Beadle'
'Richard F. W. Jackson'
'Joseph P. A. Harrity'

_publ_section_title
;
 Investigation of a Flexible Enantiospecific Approach to Aziridines
;
_journal_name_full 'Journal of Organic Chemistry'
_journal_page_first 1128
_journal_page_last 1130
_journal_paper_doi 10.1021/jo7023637
_journal_volume 73
_journal_year 2008
_chemical_formula_sum 'C23 H22 N4'
_chemical_formula_weight 354.45
_chemical_name_systematic
;
 ?
;
_space_group_IT_number 169
_symmetry_cell_setting hexagonal
_symmetry_space_group_name_Hall 'P 61'
_symmetry_space_group_name_H-M 'P 61'
_atom_sites_solution_hydrogens geom
_atom_sites_solution_primary direct
_atom_sites_solution_secondary difmap
_audit_creation_method SHELXL-97
_cell_angle_alpha 90.00
_cell_angle_beta 90.00
_cell_angle_gamma 120.00
_cell_formula_units_Z 6
_cell_length_a 8.9977(4)
_cell_length_b 8.9977(4)
_cell_length_c 40.312(2)
_cell_measurement_reflns_used 9920
_cell_measurement_temperature 150(2)
_cell_measurement_theta_max 25.16
_cell_measurement_theta_min 2.61
_cell_volume 2826.4(2)
_computing_cell_refinement 'Bruker SMART'
_computing_data_collection 'Bruker SMART'
_computing_data_reduction 'Bruker SAINT'
_computing_molecular_graphics 'Bruker SHELXTL'
_computing_publication_material 'Bruker SHELXTL'
_computing_structure_refinement 'SHELXL-97 (Sheldrick, 1997)'
_computing_structure_solution 'SHELXS-97 (Sheldrick, 1990)'
_diffrn_ambient_temperature 150(2)
_diffrn_detector_area_resol_mean 100
_diffrn_measured_fraction_theta_full 1.000
_diffrn_measured_fraction_theta_max 0.992
_diffrn_measurement_device_type 'CCD area detector'
_diffrn_measurement_method 'phi and omega scans'
_diffrn_radiation_monochromator graphite
_diffrn_radiation_source 'fine-focus sealed tube'
_diffrn_radiation_type MoK\a
_diffrn_radiation_wavelength 0.71073
_diffrn_reflns_av_R_equivalents 0.0648
_diffrn_reflns_av_sigmaI/netI 0.0247
_diffrn_reflns_limit_h_max 12
_diffrn_reflns_limit_h_min -12
_diffrn_reflns_limit_k_max 12
_diffrn_reflns_limit_k_min -12
_diffrn_reflns_limit_l_max 57
_diffrn_reflns_limit_l_min -57
_diffrn_reflns_number 59143
_diffrn_reflns_theta_full 25.00
_diffrn_reflns_theta_max 30.68
_diffrn_reflns_theta_min 2.61
_diffrn_standards_decay_% 0
_diffrn_standards_number 0
_exptl_absorpt_coefficient_mu 0.076
_exptl_absorpt_correction_T_max 0.9843
_exptl_absorpt_correction_T_min 0.9747
_exptl_absorpt_correction_type multi-scan
_exptl_absorpt_process_details sadabs
_exptl_crystal_colour colourless
_exptl_crystal_density_diffrn 1.249
_exptl_crystal_density_method 'not measured'
_exptl_crystal_description BLOCK
_exptl_crystal_F_000 1128
_exptl_crystal_size_max 0.34
_exptl_crystal_size_mid 0.21
_exptl_crystal_size_min 0.21
_refine_diff_density_max 0.367
_refine_diff_density_min -0.170
_refine_diff_density_rms 0.045
_refine_ls_abs_structure_details 'Flack H D (1983), Acta Cryst. A39, 876-881'
_refine_ls_abs_structure_Flack 10(10)
_refine_ls_extinction_method none
_refine_ls_goodness_of_fit_ref 1.132
_refine_ls_hydrogen_treatment constr
_refine_ls_matrix_type full
_refine_ls_number_parameters 245
_refine_ls_number_reflns 2932
_refine_ls_number_restraints 1
_refine_ls_restrained_S_all 1.132
_refine_ls_R_factor_all 0.0497
_refine_ls_R_factor_gt 0.0443
_refine_ls_shift/su_max 0.001
_refine_ls_shift/su_mean 0.000
_refine_ls_structure_factor_coef Fsqd
_refine_ls_weighting_details 'calc w=1/[\s^2^(Fo^2^)+(0.0726P)^2^+0.2258P] where P=(Fo^2^+2Fc^2^)/3'
_refine_ls_weighting_scheme calc
_refine_ls_wR_factor_gt 0.1171
_refine_ls_wR_factor_ref 0.1203
_reflns_number_gt 2659
_reflns_number_total 2932
_reflns_threshold_expression >2sigma(I)
_cod_data_source_file jo7023637-File001.cif
_cod_data_source_block ohj135p61
_cod_depositor_comments
;
The following automatic conversions were performed:
'_symmetry_cell_setting' value 'Hexagonal' changed to 'hexagonal'
according to '/home/saulius/struct/CIF-dictionaries/cif_core.dic'
dictionary named 'cif_core.dic' version 2.4.1 from 2010-06-29.

Automatic conversion script
Id: cif_fix_enum 1527 2010-12-29 10:47:43Z saulius 
;
_cod_database_code 4023244

loop_
_symmetry_equiv_pos_as_xyz
'x, y, z'
'-y, x-y, z+1/3'
'-x+y, -x, z+2/3'
'-x, -y, z+1/2'
'y, -x+y, z+5/6'
'x-y, x, z+1/6'

loop_
_atom_site_label
_atom_site_type_symbol
_atom_site_fract_x
_atom_site_fract_y
_atom_site_fract_z
_atom_site_U_iso_or_equiv
_atom_site_adp_type
_atom_site_occupancy
_atom_site_symmetry_multiplicity
_atom_site_calc_flag
_atom_site_refinement_flags
_atom_site_disorder_assembly
_atom_site_disorder_group
N1 N 0.7443(2) 0.0196(2) 0.82833(4) 0.0226(3) Uani 1 1 d . . .
N2 N 0.3735(3) -0.2099(3) 0.79357(6) 0.0350(4) Uani 1 1 d . . .
N3 N 0.3311(3) -0.3535(3) 0.80440(5) 0.0322(4) Uani 1 1 d . . .
N4 N 0.2792(3) -0.4885(3) 0.81485(6) 0.0370(5) Uani 1 1 d . . .
C1 C 0.7480(2) 0.1011(2) 0.86101(5) 0.0194(3) Uani 1 1 d . . .
C2 C 0.5893(2) -0.0294(2) 0.88082(5) 0.0189(3) Uani 1 1 d . . .
C3 C 0.5220(3) 0.0213(3) 0.90717(5) 0.0222(4) Uani 1 1 d . . .
H3 H 0.5706 0.1398 0.9122 0.027 Uiso 1 1 calc R . .
C4 C 0.3853(3) -0.0997(3) 0.92590(5) 0.0268(4) Uani 1 1 d . . .
H4 H 0.3410 -0.0632 0.9435 0.032 Uiso 1 1 calc R . .
C5 C 0.3126(3) -0.2741(3) 0.91910(5) 0.0257(4) Uani 1 1 d . . .
H5 H 0.2187 -0.3564 0.9319 0.031 Uiso 1 1 calc R . .
C6 C 0.3789(3) -0.3265(3) 0.89339(6) 0.0248(4) Uani 1 1 d . . .
H6 H 0.3306 -0.4452 0.8886 0.030 Uiso 1 1 calc R . .
C7 C 0.5163(3) -0.2050(2) 0.87453(5) 0.0221(4) Uani 1 1 d . . .
H7 H 0.5609 -0.2424 0.8571 0.027 Uiso 1 1 calc R . .
C8 C 0.7579(2) 0.2763(2) 0.85691(5) 0.0200(3) Uani 1 1 d . . .
C9 C 0.6092(3) 0.2861(3) 0.85183(5) 0.0241(4) Uani 1 1 d . . .
H9 H 0.5003 0.1842 0.8521 0.029 Uiso 1 1 calc R . .
C10 C 0.6191(3) 0.4442(3) 0.84643(6) 0.0290(4) Uani 1 1 d . . .
H10 H 0.5170 0.4492 0.8433 0.035 Uiso 1 1 calc R . .
C11 C 0.7767(3) 0.5933(3) 0.84566(6) 0.0300(5) Uani 1 1 d . . .
H11 H 0.7829 0.7006 0.8421 0.036 Uiso 1 1 calc R . .
C12 C 0.9260(3) 0.5860(3) 0.85010(5) 0.0270(4) Uani 1 1 d . . .
H12 H 1.0346 0.6882 0.8493 0.032 Uiso 1 1 calc R . .
C13 C 0.9165(3) 0.4288(2) 0.85572(5) 0.0227(4) Uani 1 1 d . . .
H13 H 1.0191 0.4248 0.8588 0.027 Uiso 1 1 calc R . .
C14 C 0.9070(2) 0.1243(2) 0.88021(6) 0.0236(4) Uani 1 1 d . . .
C15 C 0.9467(3) 0.2060(3) 0.91086(6) 0.0280(4) Uani 1 1 d . . .
H15 H 0.8761 0.2473 0.9196 0.034 Uiso 1 1 calc R . .
C16 C 1.0881(3) 0.2283(3) 0.92898(6) 0.0344(5) Uani 1 1 d . . .
H16 H 1.1144 0.2857 0.9498 0.041 Uiso 1 1 calc R . .
C17 C 1.1908(3) 0.1660(3) 0.91647(8) 0.0393(6) Uani 1 1 d . . .
H17 H 1.2876 0.1809 0.9287 0.047 Uiso 1 1 calc R . .
C18 C 1.1514(3) 0.0827(3) 0.88634(8) 0.0403(6) Uani 1 1 d . . .
H18 H 1.2204 0.0385 0.8780 0.048 Uiso 1 1 calc R . .
C19 C 1.0115(3) 0.0626(3) 0.86791(6) 0.0306(5) Uani 1 1 d . . .
H19 H 0.9869 0.0069 0.8470 0.037 Uiso 1 1 calc R . .
C20 C 0.8480(3) 0.1281(3) 0.80060(6) 0.0309(5) Uani 1 1 d . . .
H20A H 0.9047 0.0830 0.7860 0.037 Uiso 1 1 calc R . .
H20B H 0.9132 0.2538 0.8041 0.037 Uiso 1 1 calc R . .
C21 C 0.6575(3) 0.0426(3) 0.79951(5) 0.0269(4) Uani 1 1 d . . .
H21 H 0.6094 0.1202 0.8033 0.032 Uiso 1 1 calc R . .
C22 C 0.5491(3) -0.1116(3) 0.77774(5) 0.0311(5) Uani 1 1 d . . .
H22 H 0.5338 -0.0666 0.7561 0.037 Uiso 1 1 calc R . .
C23 C 0.6261(4) -0.2236(3) 0.76995(6) 0.0356(5) Uani 1 1 d . . .
H23A H 0.6533 -0.2616 0.7907 0.053 Uiso 1 1 calc R . .
H23B H 0.7313 -0.1577 0.7569 0.053 Uiso 1 1 calc R . .
H23C H 0.5436 -0.3238 0.7572 0.053 Uiso 1 1 calc R . .

loop_
_atom_site_aniso_label
_atom_site_aniso_U_11
_atom_site_aniso_U_22
_atom_site_aniso_U_33
_atom_site_aniso_U_23
_atom_site_aniso_U_13
_atom_site_aniso_U_12
N1 0.0231(8) 0.0220(8) 0.0237(8) 0.0011(6) 0.0051(6) 0.0121(7)
N2 0.0320(10) 0.0327(10) 0.0381(11) 0.0009(8) -0.0059(8) 0.0145(8)
N3 0.0289(9) 0.0393(11) 0.0291(10) -0.0046(8) -0.0044(7) 0.0177(8)
N4 0.0348(10) 0.0365(11) 0.0354(11) 0.0008(8) 0.0010(8) 0.0144(9)
C1 0.0177(8) 0.0181(8) 0.0238(9) 0.0017(6) 0.0034(7) 0.0099(7)
C2 0.0168(8) 0.0200(8) 0.0212(8) 0.0018(6) 0.0006(6) 0.0102(6)
C3 0.0230(9) 0.0237(9) 0.0224(8) -0.0008(7) -0.0003(7) 0.0136(8)
C4 0.0281(10) 0.0365(11) 0.0212(9) 0.0030(8) 0.0035(7) 0.0201(9)
C5 0.0198(8) 0.0296(10) 0.0262(10) 0.0091(8) 0.0029(7) 0.0112(8)
C6 0.0207(9) 0.0217(9) 0.0303(10) 0.0034(7) -0.0012(7) 0.0094(7)
C7 0.0198(8) 0.0209(9) 0.0255(9) 0.0011(7) 0.0013(7) 0.0100(7)
C8 0.0223(8) 0.0176(8) 0.0220(8) 0.0008(6) 0.0018(7) 0.0114(7)
C9 0.0264(9) 0.0252(9) 0.0237(9) 0.0012(7) 0.0006(7) 0.0152(8)
C10 0.0360(11) 0.0319(11) 0.0300(10) 0.0023(8) 0.0017(8) 0.0252(9)
C11 0.0455(13) 0.0252(10) 0.0274(10) 0.0012(8) 0.0015(9) 0.0237(10)
C12 0.0332(10) 0.0201(9) 0.0256(9) 0.0008(7) 0.0014(8) 0.0118(8)
C13 0.0245(9) 0.0219(9) 0.0233(9) 0.0021(7) 0.0020(7) 0.0129(7)
C14 0.0165(8) 0.0181(8) 0.0351(10) 0.0059(7) 0.0005(7) 0.0078(7)
C15 0.0253(9) 0.0255(10) 0.0323(11) 0.0066(8) -0.0008(8) 0.0121(8)
C16 0.0290(11) 0.0259(10) 0.0407(13) 0.0045(9) -0.0121(9) 0.0081(9)
C17 0.0213(10) 0.0293(11) 0.0634(17) 0.0078(11) -0.0110(11) 0.0098(9)
C18 0.0231(10) 0.0340(12) 0.0668(18) 0.0049(11) -0.0019(11) 0.0165(9)
C19 0.0230(9) 0.0250(10) 0.0448(13) 0.0024(9) 0.0017(9) 0.0128(8)
C20 0.0344(11) 0.0241(10) 0.0290(11) 0.0035(8) 0.0129(8) 0.0108(9)
C21 0.0351(11) 0.0251(9) 0.0210(9) 0.0021(7) 0.0031(8) 0.0155(8)
C22 0.0402(12) 0.0316(11) 0.0206(9) 0.0005(8) -0.0006(8) 0.0173(10)
C23 0.0433(13) 0.0325(11) 0.0295(11) -0.0057(9) 0.0030(9) 0.0180(10)

loop_
_atom_type_symbol
_atom_type_description
_atom_type_scat_dispersion_real
_atom_type_scat_dispersion_imag
_atom_type_scat_source
C C 0.0033 0.0000 'International Tables Vol C Tables 4.2.6.8 and 6.1.1.4'
H H 0.0000 0.0000 'International Tables Vol C Tables 4.2.6.8 and 6.1.1.4'
N N 0.0061 0.0000 'International Tables Vol C Tables 4.2.6.8 and 6.1.1.4'

loop_
_geom_angle_atom_site_label_1
_geom_angle_atom_site_label_2
_geom_angle_atom_site_label_3
_geom_angle
_geom_angle_site_symmetry_1
_geom_angle_site_symmetry_3
_geom_angle_publ_flag
C20 N1 C21 60.77(15) . . ?
C20 N1 C1 119.42(16) . . ?
C21 N1 C1 120.53(15) . . ?
N3 N2 C22 116.7(2) . . ?
N4 N3 N2 174.6(3) . . ?
N1 C1 C2 107.27(15) . . ?
N1 C1 C8 112.44(16) . . ?
C2 C1 C8 113.08(15) . . ?
N1 C1 C14 107.33(15) . . ?
C2 C1 C14 106.59(16) . . ?
C8 C1 C14 109.80(15) . . ?
C7 C2 C3 117.90(17) . . ?
C7 C2 C1 119.98(17) . . ?
C3 C2 C1 121.94(17) . . ?
C4 C3 C2 120.83(19) . . ?
C4 C3 H3 119.6 . . ?
C2 C3 H3 119.6 . . ?
C3 C4 C5 120.62(19) . . ?
C3 C4 H4 119.7 . . ?
C5 C4 H4 119.7 . . ?
C6 C5 C4 119.30(19) . . ?
C6 C5 H5 120.3 . . ?
C4 C5 H5 120.3 . . ?
C5 C6 C7 120.2(2) . . ?
C5 C6 H6 119.9 . . ?
C7 C6 H6 119.9 . . ?
C6 C7 C2 121.19(19) . . ?
C6 C7 H7 119.4 . . ?
C2 C7 H7 119.4 . . ?
C9 C8 C13 118.10(18) . . ?
C9 C8 C1 120.76(17) . . ?
C13 C8 C1 120.97(17) . . ?
C10 C9 C8 120.7(2) . . ?
C10 C9 H9 119.6 . . ?
C8 C9 H9 119.6 . . ?
C11 C10 C9 120.3(2) . . ?
C11 C10 H10 119.9 . . ?
C9 C10 H10 119.9 . . ?
C10 C11 C12 119.90(19) . . ?
C10 C11 H11 120.0 . . ?
C12 C11 H11 120.0 . . ?
C11 C12 C13 120.0(2) . . ?
C11 C12 H12 120.0 . . ?
C13 C12 H12 120.0 . . ?
C12 C13 C8 121.04(19) . . ?
C12 C13 H13 119.5 . . ?
C8 C13 H13 119.5 . . ?
C15 C14 C19 118.6(2) . . ?
C15 C14 C1 119.45(18) . . ?
C19 C14 C1 121.9(2) . . ?
C14 C15 C16 121.1(2) . . ?
C14 C15 H15 119.4 . . ?
C16 C15 H15 119.4 . . ?
C15 C16 C17 119.6(2) . . ?
C15 C16 H16 120.2 . . ?
C17 C16 H16 120.2 . . ?
C18 C17 C16 119.8(2) . . ?
C18 C17 H17 120.1 . . ?
C16 C17 H17 120.1 . . ?
C17 C18 C19 120.7(2) . . ?
C17 C18 H18 119.7 . . ?
C19 C18 H18 119.7 . . ?
C18 C19 C14 120.2(2) . . ?
C18 C19 H19 119.9 . . ?
C14 C19 H19 119.9 . . ?
N1 C20 C21 59.64(13) . . ?
N1 C20 H20A 117.8 . . ?
C21 C20 H20A 117.8 . . ?
N1 C20 H20B 117.8 . . ?
C21 C20 H20B 117.8 . . ?
H20A C20 H20B 114.9 . . ?
N1 C21 C20 59.59(14) . . ?
N1 C21 C22 118.23(18) . . ?
C20 C21 C22 122.6(2) . . ?
N1 C21 H21 115.0 . . ?
C20 C21 H21 115.0 . . ?
C22 C21 H21 115.0 . . ?
N2 C22 C23 113.0(2) . . ?
N2 C22 C21 107.29(19) . . ?
C23 C22 C21 115.5(2) . . ?
N2 C22 H22 106.9 . . ?
C23 C22 H22 106.9 . . ?
C21 C22 H22 106.9 . . ?
C22 C23 H23A 109.5 . . ?
C22 C23 H23B 109.5 . . ?
H23A C23 H23B 109.5 . . ?
C22 C23 H23C 109.5 . . ?
H23A C23 H23C 109.5 . . ?
H23B C23 H23C 109.5 . . ?

loop_
_geom_bond_atom_site_label_1
_geom_bond_atom_site_label_2
_geom_bond_distance
_geom_bond_site_symmetry_2
_geom_bond_publ_flag
N1 C20 1.471(3) . ?
N1 C21 1.471(3) . ?
N1 C1 1.500(3) . ?
N2 N3 1.230(3) . ?
N2 C22 1.512(3) . ?
N3 N4 1.141(3) . ?
C1 C2 1.542(3) . ?
C1 C8 1.542(3) . ?
C1 C14 1.547(3) . ?
C2 C7 1.398(3) . ?
C2 C3 1.407(3) . ?
C3 C4 1.389(3) . ?
C3 H3 0.9500 . ?
C4 C5 1.392(3) . ?
C4 H4 0.9500 . ?
C5 C6 1.391(3) . ?
C5 H5 0.9500 . ?
C6 C7 1.396(3) . ?
C6 H6 0.9500 . ?
C7 H7 0.9500 . ?
C8 C9 1.399(3) . ?
C8 C13 1.401(3) . ?
C9 C10 1.397(3) . ?
C9 H9 0.9500 . ?
C10 C11 1.382(4) . ?
C10 H10 0.9500 . ?
C11 C12 1.389(3) . ?
C11 H11 0.9500 . ?
C12 C13 1.392(3) . ?
C12 H12 0.9500 . ?
C13 H13 0.9500 . ?
C14 C15 1.390(3) . ?
C14 C19 1.399(3) . ?
C15 C16 1.392(3) . ?
C15 H15 0.9500 . ?
C16 C17 1.393(4) . ?
C16 H16 0.9500 . ?
C17 C18 1.378(4) . ?
C17 H17 0.9500 . ?
C18 C19 1.394(3) . ?
C18 H18 0.9500 . ?
C19 H19 0.9500 . ?
C20 C21 1.488(3) . ?
C20 H20A 0.9900 . ?
C20 H20B 0.9900 . ?
C21 C22 1.514(3) . ?
C21 H21 1.0000 . ?
C22 C23 1.514(4) . ?
C22 H22 1.0000 . ?
C23 H23A 0.9800 . ?
C23 H23B 0.9800 . ?
C23 H23C 0.9800 . ?
